data_7237295
loop_
_publ_author_name
'Bartolom\'e, E.'
'Bartolom\'e, J.'
'Arauzo, A.'
'Luz\'on, J.'
'Cases, R.'
'Fuertes, S.'
'Sicilia, V.'
'S\'anchez-Cano, A. I.'
'Aporta, J.'
'Melnic, S.'
'Prodius, D.'
'Shova, S.'

_publ_section_title
;
 Heteronuclear {TbxEu1&#x2212;x} furoate 1D polymers presenting
 luminescent properties and SMM behavior
;
_journal_issue 19
_journal_name_full 'Journal of Materials Chemistry C'
_journal_page_first 5286
_journal_paper_doi 10.1039/C8TC00832A
_journal_volume 6
_journal_year 2018
_chemical_formula_moiety 'C15 H15 Eu0.7 O12 Tb0.3'
_chemical_formula_sum 'C15 H15 Eu0.7 O12 Tb0.3'
_chemical_formula_weight 541.32
_space_group_crystal_system monoclinic
_space_group_IT_number 15
_space_group_name_Hall '-C 2yc'
_space_group_name_H-M_alt 'C 1 2/c 1'
_atom_sites_solution_hydrogens geom
_atom_sites_solution_primary direct
_atom_sites_solution_secondary difmap
_audit_creation_date 2015-11-12
_audit_creation_method
;
Olex2 1.2
(compiled 2015.09.30 svn.r3233 for OlexSys, GUI svn.r5103)
;
_audit_update_record
;
2015-11-24 deposited with the CCDC.
2018-04-27 downloaded from the CCDC.
;
_cell_angle_alpha 90.00
_cell_angle_beta 100.172(6)
_cell_angle_gamma 90.00
_cell_formula_units_Z 8
_cell_length_a 21.985(8)
_cell_length_b 15.883(6)
_cell_length_c 10.192(4)
_cell_measurement_reflns_used 2560
_cell_measurement_temperature 100(2)
_cell_measurement_theta_max 28.320
_cell_measurement_theta_min 1.534
_cell_volume 3503(2)
_computing_molecular_graphics 'Olex2 (Dolomanov et al., 2009)'
_computing_publication_material 'Olex2 (Dolomanov et al., 2009)'
_computing_structure_refinement 'ShelXL (Sheldrick, 2015)'
_computing_structure_solution 'ShelXS (Sheldrick, 2008)'
_diffrn_ambient_temperature 100.15
_diffrn_measured_fraction_theta_full 0.984
_diffrn_measured_fraction_theta_max 0.984
_diffrn_measurement_device_type 'Nonius Kappa CCD'
_diffrn_measurement_method '\w scans'
_diffrn_radiation_monochromator graphite
_diffrn_radiation_type MoK\a
_diffrn_radiation_wavelength 0.71073
_diffrn_reflns_av_R_equivalents 0.0197
_diffrn_reflns_av_unetI/netI 0.0181
_diffrn_reflns_limit_h_max 21
_diffrn_reflns_limit_h_min -26
_diffrn_reflns_limit_k_max 18
_diffrn_reflns_limit_k_min -17
_diffrn_reflns_limit_l_max 12
_diffrn_reflns_limit_l_min -11
_diffrn_reflns_number 8880
_diffrn_reflns_theta_full 25.02
_diffrn_reflns_theta_max 25.02
_diffrn_reflns_theta_min 2.44
_diffrn_source 'fine-focus sealed tube'
_exptl_absorpt_coefficient_mu 3.785
_exptl_absorpt_correction_T_max 0.6194
_exptl_absorpt_correction_T_min 0.3594
_exptl_absorpt_correction_type multi-scan
_exptl_absorpt_process_details sadabs
_exptl_crystal_colour 'clear light colourless'
_exptl_crystal_colour_lustre clear
_exptl_crystal_colour_modifier light
_exptl_crystal_colour_primary colourless
_exptl_crystal_density_diffrn 2.053
_exptl_crystal_density_method 'not measured'
_exptl_crystal_description prism
_exptl_crystal_F_000 2117
_exptl_crystal_size_max 0.34
_exptl_crystal_size_mid 0.29
_exptl_crystal_size_min 0.14
_refine_diff_density_max 0.822
_refine_diff_density_min -1.005
_refine_diff_density_rms 0.106
_refine_ls_extinction_method none
_refine_ls_goodness_of_fit_ref 1.033
_refine_ls_hydrogen_treatment constr
_refine_ls_matrix_type full
_refine_ls_number_parameters 248
_refine_ls_number_reflns 3043
_refine_ls_number_restraints 1
_refine_ls_restrained_S_all 1.034
_refine_ls_R_factor_all 0.0289
_refine_ls_R_factor_gt 0.0278
_refine_ls_shift/su_max 0.001
_refine_ls_shift/su_mean 0.000
_refine_ls_structure_factor_coef Fsqd
_refine_ls_weighting_details 'calc w=1/[\s^2^(Fo^2^)+(0.0198P)^2^+47.4842P] where P=(Fo^2^+2Fc^2^)/3'
_refine_ls_weighting_scheme calc
_refine_ls_wR_factor_gt 0.0642
_refine_ls_wR_factor_ref 0.0648
_reflns_number_gt 2934
_reflns_number_total 3043
_reflns_threshold_expression >2sigma(I)
_cod_data_source_file c8tc00832a2.cif
_cod_data_source_block eutb
_cod_original_formula_sum 'C15 H15 Eu0.70 O12 Tb0.30'
_cod_database_code 7237295
_olex2_refinement_description
;
1. Fixed Uiso
 At 1.2 times of:
  All C(H) groups
 At 1.5 times of:
  All O(H,H) groups
2. Shared sites
{Eu1, Tb1}
3. Restrained distances
 C5-O7X_$1 \\sim C5-O7_$1 \\sim C11_$1-C11_$1
 with sigma of 0.01
4. Uiso/Uaniso restraints and constraints
Uanis(C12) = Uanis(O9) = Uanis(C14) = Uanis(C13) = Uanis(C15) = Uanis(C12X) =
Uanis(C15X) = Uanis(O9X) = Uanis(C13X) = Uanis(C14X)
Uanis(C11X) = Uanis(C11)
Uanis(Tb1) = Uanis(Eu1)
Uiso(O3W) = Uiso(O7)
5. Others
 Fixed Sof: Tb1(0.3) Eu1(0.7) O4W(0.5) H4WA(0.5) H4WB(0.5) O3W(0.5) O7(0.5)
 H3WA(0.5) H3WB(0.5) O8(0.5) O9(0.5) C11(0.5) C12(0.5) C13(0.5) H13(0.5)
 C14(0.5) H14(0.5) C15(0.5) H15(0.5) O7X(0.5) O8X(0.5) O9X(0.5) C11X(0.5)
 C12X(0.5) C13X(0.5) H13X(0.5) C14X(0.5) H14X(0.5) C15X(0.5) H15X(0.5)
6.a Riding coordinates:
 O1W(H1WA,H1WB), O2W(H2WA,H2WB), O4W(H4WA,H4WB), O7(H3WA,H3WB)
6.b Aromatic/amide H refined with riding coordinates:
 C3(H3), C4(H4), C8(H8), C9(H9), C10(H10), C13(H13), C14(H14), C15(H15),
 C5(H5), C13X(H13X), C14X(H14X), C15X(H15X)
;
_olex2_submission_special_instructions 'No special instructions were received'

loop_
_space_group_symop_id
_space_group_symop_operation_xyz
1 'x, y, z'
2 '-x, y, -z+1/2'
3 'x+1/2, y+1/2, z'
4 '-x+1/2, y+1/2, -z+1/2'
5 '-x, -y, -z'
6 'x, -y, z-1/2'
7 '-x+1/2, -y+1/2, -z'
8 'x+1/2, -y+1/2, z-1/2'

loop_
_atom_site_label
_atom_site_type_symbol
_atom_site_fract_x
_atom_site_fract_y
_atom_site_fract_z
_atom_site_U_iso_or_equiv
_atom_site_adp_type
_atom_site_occupancy
_atom_site_calc_flag
_atom_site_disorder_assembly
_atom_site_disorder_group
_atom_site_refinement_flags_posn
Tb1 Tb 0.244346(9) 0.243692(13) 0.751672(19) 0.01330(8) Uani 0.30 d . . .
Eu1 Eu 0.244346(9) 0.243692(13) 0.751672(19) 0.01330(8) Uani 0.70 d . . .
O1 O 0.30980(15) 0.2993(2) 0.6186(3) 0.0219(7) Uani 1 d B . .
O1W O 0.26209(15) 0.3783(2) 0.8613(3) 0.0231(7) Uani 1 d B . .
H1WA H 0.2981 0.3956 0.8634 0.035 Uiso 1 d . . R
H1WB H 0.2415 0.4194 0.8250 0.035 Uiso 1 d . . R
O2 O 0.31883(15) 0.3354(2) 0.4121(3) 0.0217(7) Uani 1 d . . .
O2W O 0.22196(14) 0.10557(19) 0.8608(3) 0.0183(7) Uani 1 d B . .
H2WA H 0.2508 0.0743 0.8478 0.027 Uiso 1 d . . R
H2WB H 0.2253 0.1137 0.9440 0.027 Uiso 1 d . . R
O3 O 0.39356(15) 0.46583(19) 0.5024(3) 0.0197(7) Uani 1 d . . .
O4 O 0.31404(14) 0.2306(2) 0.9477(3) 0.0213(7) Uani 1 d B . .
O5 O 0.34919(14) 0.25059(19) 1.1635(3) 0.0175(6) Uani 1 d . . .
O6 O 0.46690(13) 0.26405(19) 1.1202(3) 0.0166(6) Uani 1 d B . .
C1 C 0.32879(19) 0.3463(3) 0.5357(4) 0.0128(8) Uani 1 d . . .
C2 C 0.3673(2) 0.4186(3) 0.5898(4) 0.0142(9) Uani 1 d B . .
C3 C 0.3813(2) 0.4507(3) 0.7139(4) 0.0160(9) Uani 1 d . . .
H3 H 0.3689 0.4291 0.7920 0.019 Uiso 1 calc B . R
C4 C 0.4183(2) 0.5235(3) 0.7052(5) 0.0204(10) Uani 1 d B . .
H4 H 0.4351 0.5604 0.7757 0.025 Uiso 1 calc A . R
C6 C 0.35651(19) 0.2448(3) 1.0449(4) 0.0144(9) Uani 1 d . . .
C7 C 0.4197(2) 0.2546(3) 1.0152(4) 0.0156(9) Uani 1 d B . .
C8 C 0.4412(2) 0.2555(3) 0.8997(5) 0.0243(10) Uani 1 d . . .
H8 H 0.4177 0.2499 0.8126 0.029 Uiso 1 calc B . R
C9 C 0.5061(2) 0.2663(3) 0.9341(5) 0.0266(11) Uani 1 d B . .
H9 H 0.5347 0.2701 0.8744 0.032 Uiso 1 calc . . R
C10 C 0.5192(2) 0.2701(3) 1.0683(5) 0.0205(10) Uani 1 d . . .
H10 H 0.5596 0.2761 1.1192 0.025 Uiso 1 calc B . R
O4W O 0.1859(4) 0.3438(5) 0.6028(9) 0.018(2) Uiso 0.50 d B 1 .
H4WA H 0.1903 0.3388 0.5220 0.027 Uiso 0.50 d B 1 R
H4WB H 0.1888 0.3953 0.6257 0.027 Uiso 0.50 d B 1 R
O3W O 0.3191(4) 0.1329(6) 0.7078(9) 0.0183(10) Uiso 0.50 d B 2 .
O7 O 0.3109(4) 0.1400(5) 0.6863(8) 0.0183(10) Uiso 0.50 d B 1 D
H3WA H 0.3346 0.1285 0.6343 0.027 Uiso 0.50 d B 2 R
H3WB H 0.3136 0.0843 0.7333 0.027 Uiso 0.50 d B 2 R
O8 O 0.3074(4) 0.0076(6) 0.7986(8) 0.0137(17) Uani 0.50 d B 1 .
O9 O 0.4114(5) 0.0792(7) 0.5941(8) 0.0211(6) Uani 0.50 d B 1 .
C11 C 0.3329(4) 0.0575(6) 0.7280(8) 0.0163(13) Uani 0.50 d B 1 D
C12 C 0.3844(4) 0.0237(6) 0.6689(9) 0.0211(6) Uani 0.50 d B 1 .
C13 C 0.4074(5) -0.0548(7) 0.6636(10) 0.0211(6) Uani 0.50 d B 1 .
H13 H 0.3962 -0.1040 0.7068 0.025 Uiso 0.50 calc B 1 R
C14 C 0.4522(4) -0.0474(6) 0.5786(9) 0.0211(6) Uani 0.50 d B 1 .
H14 H 0.4771 -0.0916 0.5544 0.025 Uiso 0.50 calc B 1 R
C15 C 0.4530(4) 0.0322(6) 0.5391(9) 0.0211(6) Uani 0.50 d B 1 .
H15 H 0.4787 0.0536 0.4812 0.025 Uiso 0.50 calc B 1 R
O7X O 0.1768(4) 0.3520(6) 0.6222(9) 0.024(3) Uiso 0.50 d B 2 D
O8X O 0.2033(5) 0.4831(6) 0.7060(10) 0.017(3) Uiso 0.50 d B 2 .
O9X O 0.0865(5) 0.4150(7) 0.4377(8) 0.0211(6) Uani 0.50 d B 2 .
C5 C 0.4246(2) 0.5293(3) 0.5758(5) 0.0215(10) Uani 1 d B 2 D
H5 H 0.4475 0.5718 0.5407 0.026 Uiso 1 calc B 2 R
C11X C 0.1716(4) 0.4318(6) 0.6241(8) 0.0163(13) Uani 0.50 d B 2 .
C12X C 0.1259(4) 0.4674(6) 0.5164(9) 0.0211(6) Uani 0.50 d B 2 .
C13X C 0.1186(4) 0.5469(6) 0.4696(9) 0.0211(6) Uani 0.50 d B 2 .
H13X H 0.1404 0.5952 0.5077 0.025 Uiso 0.50 calc B 2 R
C14X C 0.0730(5) 0.5452(7) 0.3544(11) 0.0211(6) Uani 0.50 d B 2 .
H14X H 0.0581 0.5912 0.2982 0.025 Uiso 0.50 calc B 2 R
C15X C 0.0544(4) 0.4625(6) 0.3406(9) 0.0211(6) Uani 0.50 d B 2 .
H15X H 0.0231 0.4418 0.2718 0.025 Uiso 0.50 calc B 2 R

loop_
_atom_site_aniso_label
_atom_site_aniso_U_11
_atom_site_aniso_U_22
_atom_site_aniso_U_33
_atom_site_aniso_U_23
_atom_site_aniso_U_13
_atom_site_aniso_U_12
Tb1 0.01253(13) 0.01845(13) 0.00920(12) -0.00151(8) 0.00268(8) -0.00249(8)
Eu1 0.01253(13) 0.01845(13) 0.00920(12) -0.00151(8) 0.00268(8) -0.00249(8)
O1 0.0312(19) 0.0198(17) 0.0171(16) -0.0027(13) 0.0107(14) -0.0094(14)
O1W 0.0247(18) 0.0197(17) 0.0274(18) -0.0034(14) 0.0113(14) -0.0044(13)
O2 0.0292(18) 0.0216(17) 0.0133(16) -0.0013(13) 0.0010(13) -0.0091(14)
O2W 0.0215(17) 0.0165(16) 0.0172(16) -0.0037(12) 0.0042(13) -0.0002(12)
O3 0.0276(18) 0.0176(16) 0.0138(15) 0.0001(13) 0.0032(13) -0.0065(13)
O4 0.0135(16) 0.0325(19) 0.0165(16) -0.0008(14) -0.0012(13) 0.0004(13)
O5 0.0177(16) 0.0215(16) 0.0143(15) -0.0022(12) 0.0054(12) 0.0003(12)
O6 0.0112(15) 0.0228(16) 0.0157(15) -0.0011(12) 0.0019(12) -0.0006(12)
C1 0.013(2) 0.013(2) 0.013(2) 0.0006(16) 0.0031(16) 0.0033(16)
C2 0.016(2) 0.013(2) 0.015(2) 0.0026(17) 0.0051(17) -0.0008(17)
C3 0.017(2) 0.018(2) 0.014(2) -0.0009(17) 0.0028(17) 0.0018(17)
C4 0.017(2) 0.021(2) 0.023(2) -0.0072(19) 0.0015(19) -0.0036(18)
C6 0.013(2) 0.013(2) 0.017(2) 0.0010(17) 0.0005(17) 0.0041(16)
C7 0.014(2) 0.017(2) 0.015(2) -0.0021(17) 0.0010(17) 0.0013(17)
C8 0.020(2) 0.037(3) 0.016(2) 0.000(2) 0.0038(18) -0.002(2)
C9 0.020(2) 0.040(3) 0.022(2) -0.004(2) 0.0082(19) -0.007(2)
C10 0.017(2) 0.023(2) 0.023(2) -0.0032(19) 0.0055(18) -0.0019(18)
O8 0.018(4) 0.012(4) 0.013(4) -0.002(3) 0.009(3) -0.003(3)
O9 0.0189(13) 0.0242(13) 0.0210(16) -0.0007(13) 0.0057(13) 0.0027(10)
C11 0.014(3) 0.023(3) 0.012(3) 0.001(2) 0.003(2) -0.001(2)
C12 0.0189(13) 0.0242(13) 0.0210(16) -0.0007(13) 0.0057(13) 0.0027(10)
C13 0.0189(13) 0.0242(13) 0.0210(16) -0.0007(13) 0.0057(13) 0.0027(10)
C14 0.0189(13) 0.0242(13) 0.0210(16) -0.0007(13) 0.0057(13) 0.0027(10)
C15 0.0189(13) 0.0242(13) 0.0210(16) -0.0007(13) 0.0057(13) 0.0027(10)
O9X 0.0189(13) 0.0242(13) 0.0210(16) -0.0007(13) 0.0057(13) 0.0027(10)
C5 0.019(2) 0.021(2) 0.024(2) -0.0021(19) 0.0019(19) -0.0075(19)
C11X 0.014(3) 0.023(3) 0.012(3) 0.001(2) 0.003(2) -0.001(2)
C12X 0.0189(13) 0.0242(13) 0.0210(16) -0.0007(13) 0.0057(13) 0.0027(10)
C13X 0.0189(13) 0.0242(13) 0.0210(16) -0.0007(13) 0.0057(13) 0.0027(10)
C14X 0.0189(13) 0.0242(13) 0.0210(16) -0.0007(13) 0.0057(13) 0.0027(10)
C15X 0.0189(13) 0.0242(13) 0.0210(16) -0.0007(13) 0.0057(13) 0.0027(10)

loop_
_atom_type_symbol
_atom_type_description
_atom_type_scat_dispersion_real
_atom_type_scat_dispersion_imag
_atom_type_scat_source
C C 0.0033 0.0016 'International Tables Vol C Tables 4.2.6.8 and 6.1.1.4'
H H 0.0000 0.0000 'International Tables Vol C Tables 4.2.6.8 and 6.1.1.4'
Eu Eu -0.1578 3.6682 'International Tables Vol C Tables 4.2.6.8 and 6.1.1.4'
O O 0.0106 0.0060 'International Tables Vol C Tables 4.2.6.8 and 6.1.1.4'
Tb Tb -0.1723 4.1537 'International Tables Vol C Tables 4.2.6.8 and 6.1.1.4'

loop_
_geom_angle_atom_site_label_1
_geom_angle_atom_site_label_2
_geom_angle_atom_site_label_3
_geom_angle
_geom_angle_site_symmetry_1
_geom_angle_site_symmetry_3
O1 Tb1 O1W 82.37(11) . .
O1 Tb1 O2 97.97(11) . 7_556
O1 Tb1 O2W 140.46(11) . .
O1 Tb1 O5 150.10(11) . 7_557
O1 Tb1 O4W 72.4(2) . .
O1 Tb1 O3W 70.6(2) . .
O1 Tb1 O7 67.9(2) . .
O1 Tb1 O7X 78.5(2) . .
O1W Tb1 O2W 126.09(10) . .
O1W Tb1 O3W 130.4(2) . .
O1W Tb1 O7X 70.5(2) . .
O2 Tb1 O1W 146.47(12) 7_556 .
O2 Tb1 O2W 73.31(10) 7_556 .
O2 Tb1 O5 80.61(11) 7_556 7_557
O2 Tb1 O4W 73.9(2) 7_556 .
O2 Tb1 O3W 79.7(2) 7_556 .
O2 Tb1 O7 75.2(2) 7_556 .
O2 Tb1 O7X 76.7(2) 7_556 .
O4 Tb1 O1 98.94(12) . .
O4 Tb1 O1W 69.50(12) . .
O4 Tb1 O2 142.24(11) . 7_556
O4 Tb1 O2W 72.14(11) . .
O4 Tb1 O5 100.03(11) . 7_557
O4 Tb1 O4W 143.7(2) . .
O4 Tb1 O3W 74.6(2) . .
O4 Tb1 O7 80.3(2) . .
O4 Tb1 O7X 139.9(2) . .
O5 Tb1 O1W 82.91(11) 7_557 .
O5 Tb1 O2W 68.07(10) 7_557 .
O5 Tb1 O4W 78.7(2) 7_557 .
O5 Tb1 O3W 137.1(2) 7_557 .
O5 Tb1 O7 138.3(2) 7_557 .
O5 Tb1 O7X 72.1(2) 7_557 .
O4W Tb1 O1W 74.4(2) . .
O4W Tb1 O2W 136.2(2) . .
O4W Tb1 O3W 130.3(3) . .
O4W Tb1 O7X 7.5(3) . .
O3W Tb1 O2W 69.9(2) . .
O7 Tb1 O1W 133.4(2) . .
O7 Tb1 O2W 72.6(2) . .
O7 Tb1 O4W 124.6(3) . .
O7 Tb1 O3W 5.9(4) . .
O7 Tb1 O7X 132.0(3) . .
O7X Tb1 O2W 133.1(2) . .
O7X Tb1 O3W 137.7(3) . .
C1 O1 Tb1 159.4(3) . .
Tb1 O1W H1WA 112.3 . .
Tb1 O1W H1WB 117.0 . .
H1WA O1W H1WB 100.9 . .
Eu1 O2 Tb1 0.000(12) 7_556 7_556
C1 O2 Tb1 140.2(3) . 7_556
C1 O2 Eu1 140.2(3) . 7_556
Tb1 O2W H2WA 103.4 . .
Tb1 O2W H2WB 108.4 . .
H2WA O2W H2WB 108.4 . .
C5 O3 C2 106.0(3) . .
C6 O4 Tb1 163.0(3) . .
Eu1 O5 Tb1 0.000(13) 7_557 7_557
C6 O5 Tb1 128.6(3) . 7_557
C6 O5 Eu1 128.6(3) . 7_557
C10 O6 C7 106.4(3) . .
O1 C1 C2 116.7(4) . .
O2 C1 O1 125.2(4) . .
O2 C1 C2 118.1(4) . .
O3 C2 C1 117.6(4) . .
C3 C2 O3 110.5(4) . .
C3 C2 C1 131.8(4) . .
C2 C3 H3 126.7 . .
C2 C3 C4 106.7(4) . .
C4 C3 H3 126.7 . .
C3 C4 H4 127.1 . .
C5 C4 C3 105.9(4) . .
C5 C4 H4 127.1 . .
O4 C6 C7 116.8(4) . .
O5 C6 O4 124.8(4) . .
O5 C6 C7 118.4(4) . .
O6 C7 C6 117.6(4) . .
C8 C7 O6 110.5(4) . .
C8 C7 C6 132.0(4) . .
C7 C8 H8 126.9 . .
C7 C8 C9 106.3(4) . .
C9 C8 H8 126.9 . .
C8 C9 H9 126.8 . .
C10 C9 C8 106.3(4) . .
C10 C9 H9 126.8 . .
O6 C10 H10 124.8 . .
C9 C10 O6 110.5(4) . .
C9 C10 H10 124.8 . .
Tb1 O4W H4WA 114.2 . .
Tb1 O4W H4WB 117.2 . .
H4WA O4W H4WB 110.0 . .
Tb1 O3W H3WA 125.0 . .
Tb1 O3W H3WB 117.4 . .
H3WA O3W H3WB 107.1 . .
Tb1 O7 H3WA 145.4 . .
Tb1 O7 H3WB 117.7 . .
H3WA O7 H3WB 96.8 . .
C11 O7 Tb1 137.9(7) . .
C11 O7 H3WA 76.7 . .
C11 O7 H3WB 20.7 . .
C11 O8 H3WB 25.7 . .
C12 O9 C15 105.3(9) . .
O7 C11 H3WA 32.9 . .
O7 C11 H3WB 35.5 . .
O7 C11 C12 117.1(8) . .
H3WA C11 H3WB 67.9 . .
O8 C11 O7 125.5(8) . .
O8 C11 H3WA 155.0 . .
O8 C11 H3WB 90.1 . .
O8 C11 C12 116.9(8) . .
C12 C11 H3WA 84.6 . .
C12 C11 H3WB 152.5 . .
O9 C12 C11 115.7(9) . .
C13 C12 O9 111.7(9) . .
C13 C12 C11 132.3(9) . .
C12 C13 H13 127.7 . .
C12 C13 C14 104.5(9) . .
C14 C13 H13 127.7 . .
C13 C14 H14 126.0 . .
C15 C14 C13 108.1(9) . .
C15 C14 H14 126.0 . .
O9 C15 H15 124.8 . .
C14 C15 O9 110.4(9) . .
C14 C15 H15 124.8 . .
Tb1 O7X H4WA 97.1 . .
Tb1 O7X H4WB 116.4 . .
H4WA O7X H4WB 93.9 . .
C11X O7X Tb1 136.5(6) . .
C11X O7X H4WA 103.6 . .
C11X O7X H4WB 25.8 . .
C15X O9X C12X 106.9(9) . .
O3 C5 H5 124.5 . .
C4 C5 O3 110.9(4) . .
C4 C5 H5 124.5 . .
O7X C11X H4WB 27.6 . .
O7X C11X O8X 127.1(9) . .
O7X C11X C12X 115.1(8) . .
O8X C11X H4WB 106.7 . .
O8X C11X C12X 117.7(8) . .
C12X C11X H4WB 130.0 . .
O9X C12X C11X 119.3(9) . .
C13X C12X O9X 109.9(9) . .
C13X C12X C11X 130.5(9) . .
C12X C13X H13X 126.3 . .
C12X C13X C14X 107.5(9) . .
C14X C13X H13X 126.3 . .
C13X C14X H14X 127.5 . .
C15X C14X C13X 105.0(9) . .
C15X C14X H14X 127.5 . .
O9X C15X C14X 110.6(9) . .
O9X C15X H15X 124.7 . .
C14X C15X H15X 124.7 . .

loop_
_geom_bond_atom_site_label_1
_geom_bond_atom_site_label_2
_geom_bond_distance
_geom_bond_site_symmetry_2
Tb1 O1 2.320(3) .
Tb1 O1W 2.412(3) .
Tb1 O2 2.340(3) 7_556
Tb1 O2W 2.547(3) .
Tb1 O4 2.303(3) .
Tb1 O5 2.369(3) 7_557
Tb1 O4W 2.407(8) .
Tb1 O3W 2.502(9) .
Tb1 O7 2.375(9) .
Tb1 O7X 2.492(9) .
O1 C1 1.253(5) .
O1W H1WA 0.8351 .
O1W H1WB 0.8424 .
O2 Tb1 2.340(3) 7_556
O2 Eu1 2.340(3) 7_556
O2 C1 1.252(5) .
O2W H2WA 0.8342 .
O2W H2WB 0.8476 .
O3 C2 1.368(5) .
O3 C5 1.363(5) .
O4 C6 1.256(5) .
O5 Tb1 2.369(3) 7_557
O5 Eu1 2.369(3) 7_557
O5 C6 1.250(5) .
O6 C7 1.362(5) .
O6 C10 1.353(5) .
C1 C2 1.475(6) .
C2 C3 1.348(6) .
C3 H3 0.9500 .
C3 C4 1.425(6) .
C4 H4 0.9500 .
C4 C5 1.353(7) .
C6 C7 1.481(6) .
C7 C8 1.344(6) .
C8 H8 0.9500 .
C8 C9 1.419(7) .
C9 H9 0.9500 .
C9 C10 1.348(7) .
C10 H10 0.9500 .
O4W H4WA 0.8498 .
O4W H4WB 0.8492 .
O3W H3WA 0.8782 .
O3W H3WB 0.8305 .
O7 H3WA 0.8266 .
O7 H3WB 1.0040 .
O7 C11 1.435(12) .
O8 H3WB 1.4057 .
O8 C11 1.266(12) .
O9 C12 1.368(13) .
O9 C15 1.375(14) .
C11 H3WB 0.6095 .
C11 C12 1.474(12) .
C12 C13 1.350(14) .
C13 H13 0.9500 .
C13 C14 1.428(13) .
C14 H14 0.9500 .
C14 C15 1.327(14) .
C15 H15 0.9500 .
O7X H4WA 1.1325 .
O7X H4WB 0.7352 .
O7X C11X 1.273(13) .
O8X C11X 1.281(13) .
O9X C12X 1.356(15) .
O9X C15X 1.342(14) .
C5 H5 0.9500 .
C11X H4WB 0.6895 .
C11X C12X 1.465(13) .
C12X C13X 1.349(14) .
C13X H13X 0.9500 .
C13X C14X 1.403(14) .
C14X H14X 0.9500 .
C14X C15X 1.376(15) .
C15X H15X 0.9500 .

loop_
_geom_torsion_atom_site_label_1
_geom_torsion_atom_site_label_2
_geom_torsion_atom_site_label_3
_geom_torsion_atom_site_label_4
_geom_torsion
_geom_torsion_site_symmetry_1
Tb1 O1 C1 O2 -85.9(9) .
Tb1 O1 C1 C2 95.8(8) .
Tb1 O2 C1 O1 13.7(7) 7_556
Tb1 O2 C1 C2 -168.1(3) 7_556
Tb1 O4 C6 O5 116.3(9) .
Tb1 O4 C6 C7 -64.2(11) .
Tb1 O5 C6 O4 -9.2(6) 7_557
Tb1 O5 C6 C7 171.4(3) 7_557
Tb1 O7 C11 O8 20.2(15) .
Tb1 O7 C11 C12 -168.7(7) .
Tb1 O7X C11X O8X -1.9(17) .
Tb1 O7X C11X C12X 175.4(7) .
Eu1 O2 C1 O1 13.7(7) 7_556
Eu1 O2 C1 C2 -168.1(3) 7_556
Eu1 O5 C6 O4 -9.2(6) 7_557
Eu1 O5 C6 C7 171.4(3) 7_557
O1 Tb1 O4 C6 44.2(10) .
O1 Tb1 O7 C11 161.6(9) .
O1 Tb1 O7X C11X -76.3(10) .
O1 C1 C2 O3 173.7(4) .
O1 C1 C2 C3 -8.6(7) .
O1W Tb1 O1 C1 -66.9(8) .
O1W Tb1 O4 C6 -34.1(10) .
O1W Tb1 O7 C11 107.1(9) .
O1W Tb1 O7X C11X 9.6(10) .
O2 Tb1 O1 C1 79.3(8) 7_556
O2 Tb1 O4 C6 159.9(9) 7_556
O2 Tb1 O7 C11 -93.3(9) 7_556
O2 Tb1 O7X C11X -177.4(11) 7_556
O2 C1 C2 O3 -4.7(6) .
O2 C1 C2 C3 173.0(5) .
O2W Tb1 O1 C1 152.7(8) .
O2W Tb1 O4 C6 -175.5(10) .
O2W Tb1 O7 C11 -16.5(8) .
O2W Tb1 O7X C11X 131.2(9) .
O3 C2 C3 C4 0.5(5) .
O4 Tb1 O1 C1 -134.6(8) .
O4 Tb1 O7 C11 57.7(9) .
O4 Tb1 O7X C11X 14.0(13) .
O4 C6 C7 O6 -175.4(4) .
O4 C6 C7 C8 3.9(7) .
O5 Tb1 O1 C1 -5.7(9) 7_557
O5 Tb1 O4 C6 -112.6(10) 7_557
O5 Tb1 O7 C11 -36.6(10) 7_557
O5 Tb1 O7X C11X 98.3(11) 7_557
O5 C6 C7 O6 4.1(6) .
O5 C6 C7 C8 -176.6(5) .
O6 C7 C8 C9 -0.1(5) .
C1 C2 C3 C4 -177.3(4) .
C2 O3 C5 C4 -0.4(5) .
C2 C3 C4 C5 -0.7(5) .
C3 C4 C5 O3 0.7(5) .
C6 C7 C8 C9 -179.4(5) .
C7 O6 C10 C9 1.1(5) .
C7 C8 C9 C10 0.8(6) .
C8 C9 C10 O6 -1.2(6) .
C10 O6 C7 C6 178.8(4) .
C10 O6 C7 C8 -0.6(5) .
O4W Tb1 O1 C1 9.1(8) .
O4W Tb1 O4 C6 -28.1(11) .
O4W Tb1 O7 C11 -151.2(8) .
O4W Tb1 O7X C11X -111(3) .
O3W Tb1 O1 C1 155.3(9) .
O3W Tb1 O4 C6 111.2(10) .
O3W Tb1 O7 C11 45(4) .
O3W Tb1 O7X C11X -119.7(10) .
O7 Tb1 O1 C1 149.7(9) .
O7 Tb1 O4 C6 109.8(10) .
O7 Tb1 O7X C11X -121.8(10) .
O7 C11 C12 O9 8.6(12) .
O7 C11 C12 C13 -164.4(10) .
O8 C11 C12 O9 -179.5(9) .
O8 C11 C12 C13 7.5(16) .
O9 C12 C13 C14 0.0(12) .
C11 C12 C13 C14 173.2(10) .
C12 O9 C15 C14 -0.5(12) .
C12 C13 C14 C15 -0.3(11) .
C13 C14 C15 O9 0.5(12) .
C15 O9 C12 C11 -174.1(8) .
C15 O9 C12 C13 0.3(12) .
O7X Tb1 O1 C1 4.7(8) .
O7X Tb1 O4 C6 -38.5(11) .
O7X Tb1 O7 C11 -149.4(7) .
O7X C11X C12X O9X 10.2(13) .
O7X C11X C12X C13X -162.3(10) .
O8X C11X C12X O9X -172.2(9) .
O8X C11X C12X C13X 15.2(15) .
O9X C12X C13X C14X -0.8(11) .
C5 O3 C2 C1 178.1(4) .
C5 O3 C2 C3 -0.1(5) .
C11X C12X C13X C14X 172.3(9) .
C12X O9X C15X C14X 0.7(12) .
C12X C13X C14X C15X 1.2(11) .
C13X C14X C15X O9X -1.2(11) .
C15X O9X C12X C11X -173.9(8) .
C15X O9X C12X C13X 0.1(11) .
